data_4509897
loop_
_publ_author_name
'Zhang, Chuanlei'
'Zhang, Mingdao'
'Qin, Ling'
'Zheng, Hegen'

_publ_section_title
;
 Crystal Structures and Spectroscopic Properties of Metal--Organic
 Frameworks Based on Rigid Ligands with Flexible Functional Groups
;
_journal_issue 2
_journal_name_full 'Crystal Growth &amp; Design'
_journal_page_first 491
_journal_paper_doi 10.1021/cg401149h
_journal_volume 14
_journal_year 2014
_chemical_formula_sum 'C26 H20 N2 O6 Zn'
_chemical_formula_weight 521.81
_chemical_name_systematic
; 
 ? 
;
_space_group_IT_number 2
_symmetry_cell_setting triclinic
_symmetry_space_group_name_Hall '-P 1'
_symmetry_space_group_name_H-M 'P -1'
_atom_sites_solution_hydrogens geom
_atom_sites_solution_primary direct
_atom_sites_solution_secondary difmap
_audit_creation_method SHELXL-97
_cell_angle_alpha 71.6760(10)
_cell_angle_beta 87.048(2)
_cell_angle_gamma 75.9160(10)
_cell_formula_units_Z 2
_cell_length_a 9.6191(10)
_cell_length_b 10.0535(11)
_cell_length_c 12.8335(14)
_cell_measurement_reflns_used 4505
_cell_measurement_temperature 293(2)
_cell_measurement_theta_max 27.47
_cell_measurement_theta_min 2.31
_cell_volume 1142.3(2)
_computing_cell_refinement 'Bruker SMART'
_computing_data_collection 'Bruker SMART'
_computing_data_reduction 'Bruker SAINT'
_computing_molecular_graphics 'Bruker SHELXTL'
_computing_publication_material 'Bruker SHELXTL'
_computing_structure_refinement 'SHELXL-97 (Sheldrick, 1997)'
_computing_structure_solution 'SHELXS-97 (Sheldrick, 1990)'
_diffrn_ambient_temperature 293(2)
_diffrn_measured_fraction_theta_full 0.971
_diffrn_measured_fraction_theta_max 0.971
_diffrn_measurement_device_type 'CCD area detector'
_diffrn_measurement_method 'phi and omega scans'
_diffrn_radiation_monochromator graphite
_diffrn_radiation_source 'fine-focus sealed tube'
_diffrn_radiation_type MoK\a
_diffrn_radiation_wavelength 0.71073
_diffrn_reflns_av_R_equivalents 0.0481
_diffrn_reflns_av_sigmaI/netI 0.0720
_diffrn_reflns_limit_h_max 12
_diffrn_reflns_limit_h_min -12
_diffrn_reflns_limit_k_max 12
_diffrn_reflns_limit_k_min -12
_diffrn_reflns_limit_l_max 14
_diffrn_reflns_limit_l_min -16
_diffrn_reflns_number 9107
_diffrn_reflns_theta_full 27.10
_diffrn_reflns_theta_max 27.10
_diffrn_reflns_theta_min 1.67
_exptl_absorpt_coefficient_mu 1.122
_exptl_absorpt_correction_T_max 0.7905
_exptl_absorpt_correction_T_min 0.6625
_exptl_absorpt_correction_type multi-scan
_exptl_absorpt_process_details 'SADABS; Bruker, 2000'
_exptl_crystal_density_diffrn 1.517
_exptl_crystal_density_meas 1.517
_exptl_crystal_density_method 'not measured'
_exptl_crystal_F_000 536
_exptl_crystal_size_max 0.40
_exptl_crystal_size_mid 0.32
_exptl_crystal_size_min 0.22
_refine_diff_density_max 1.048
_refine_diff_density_min -1.477
_refine_diff_density_rms 0.163
_refine_ls_extinction_method none
_refine_ls_goodness_of_fit_ref 1.006
_refine_ls_hydrogen_treatment mixed
_refine_ls_matrix_type full
_refine_ls_number_parameters 318
_refine_ls_number_reflns 4890
_refine_ls_number_restraints 486
_refine_ls_restrained_S_all 0.985
_refine_ls_R_factor_all 0.0723
_refine_ls_R_factor_gt 0.0672
_refine_ls_shift/su_max 0.006
_refine_ls_shift/su_mean 0.001
_refine_ls_structure_factor_coef Fsqd
_refine_ls_weighting_details 'calc w=1/[\s^2^(Fo^2^)+(0.1564P)^2^+0.0000P] where P=(Fo^2^+2Fc^2^)/3'
_refine_ls_weighting_scheme calc
_refine_ls_wR_factor_gt 0.1974
_refine_ls_wR_factor_ref 0.2037
_reflns_number_gt 4173
_reflns_number_total 4890
_reflns_threshold_expression >2sigma(I)
_cod_data_source_file cg401149h_si_002.cif
_cod_data_source_block 1
_cod_depositor_comments
;
The following automatic conversions were performed:

'_symmetry_cell_setting' value 'Triclinic' changed to 'triclinic'
according to
/usr/data/users/saulius/automatic-downloads/current/ACS/lib/dictionaries/cif_core.dic
dictionary named 'cif_core.dic' version 2.4.2 from 2011-04-26.

Automatic conversion script
Id: cif_fix_values 2281 2013-09-26 08:29:07Z andrius 
;
_cod_original_sg_symbol_H-M P-1
_cod_database_code 4509897

loop_
_symmetry_equiv_pos_as_xyz
'x, y, z'
'-x, -y, -z'

loop_
_atom_site_label
_atom_site_type_symbol
_atom_site_fract_x
_atom_site_fract_y
_atom_site_fract_z
_atom_site_U_iso_or_equiv
_atom_site_adp_type
_atom_site_occupancy
_atom_site_symmetry_multiplicity
_atom_site_calc_flag
_atom_site_refinement_flags
C1 C 0.4108(5) 0.0718(5) 0.7065(4) 0.0384(10) Uani 1 1 d U
H1 H 0.4256 -0.0092 0.6832 0.046 Uiso 1 1 calc R
C6 C 1.1903(4) 0.2123(5) -0.0831(3) 0.0340(9) Uani 1 1 d U
Zn1 Zn 0.63385(4) 0.14124(4) 0.53110(3) 0.02019(19) Uani 1 1 d .
O1 O 0.6441(3) 0.3680(3) 0.4950(2) 0.0257(5) Uani 1 1 d .
O2 O 0.8043(3) 0.1966(3) 0.6066(2) 0.0352(7) Uani 1 1 d .
O3 O 0.8186(3) 0.1863(4) -0.0059(2) 0.0446(8) Uani 1 1 d .
O8 O 0.5356(3) 0.8402(3) 0.5716(2) 0.0269(6) Uani 1 1 d .
O9 O 0.7211(3) 0.9260(3) 0.5923(2) 0.0282(6) Uani 1 1 d .
N1 N 0.7553(3) 0.1552(3) 0.3816(2) 0.0224(6) Uani 1 1 d .
N2 N 0.4833(3) 0.1706(3) 0.6589(3) 0.0262(6) Uani 1 1 d .
C4 C 0.3635(4) 0.3053(4) 0.7749(3) 0.0347(9) Uani 1 1 d U
H4 H 0.3493 0.3881 0.7958 0.042 Uiso 1 1 calc R
C3 C 0.3144(5) 0.0823(5) 0.7888(4) 0.0414(10) Uani 1 1 d U
H3 H 0.2655 0.0104 0.8186 0.050 Uiso 1 1 calc R
C16 C 0.7846(4) 0.2927(4) 0.1949(3) 0.0314(8) Uani 1 1 d U
H16 H 0.7489 0.3718 0.1340 0.038 Uiso 1 1 calc R
C17 C 0.9151(4) 0.1940(4) 0.1912(3) 0.0268(7) Uani 1 1 d U
C18 C 0.9604(4) 0.0783(4) 0.2839(3) 0.0296(8) Uani 1 1 d U
H18 H 1.0465 0.0115 0.2842 0.035 Uiso 1 1 calc R
C19 C 0.8784(4) 0.0615(4) 0.3764(3) 0.0261(7) Uani 1 1 d U
H19 H 0.9101 -0.0184 0.4377 0.031 Uiso 1 1 calc R
C20 C 1.0053(4) 0.2120(4) 0.0921(3) 0.0308(8) Uani 1 1 d U
C26 C 1.1418(5) 0.2295(6) 0.0986(4) 0.0420(10) Uani 1 1 d U
H26 H 1.1741 0.2371 0.1631 0.050 Uiso 1 1 calc R
C24 C 1.2320(5) 0.2360(6) 0.0097(4) 0.0441(10) Uani 1 1 d U
C21 C 0.9577(4) 0.1991(4) -0.0050(3) 0.0316(8) Uani 1 1 d U
C25 C 1.4116(6) 0.2923(8) 0.0989(5) 0.0713(15) Uani 1 1 d U
H25A H 1.3502 0.3819 0.1018 0.107 Uiso 1 1 calc R
H25B H 1.5086 0.3021 0.0888 0.107 Uiso 1 1 calc R
H25C H 1.4062 0.2176 0.1664 0.107 Uiso 1 1 calc R
C14 C 0.7483(4) 0.3286(4) 0.5598(3) 0.0230(7) Uani 1 1 d U
C8 C 0.8074(4) 0.4392(4) 0.5876(3) 0.0222(7) Uani 1 1 d U
C9 C 0.9464(4) 0.4103(4) 0.6250(3) 0.0292(8) Uani 1 1 d U
H9 H 1.0067 0.3193 0.6352 0.035 Uiso 1 1 calc R
C12 C 0.7667(4) 0.6809(3) 0.5982(3) 0.0223(7) Uani 1 1 d U
C11 C 0.9077(4) 0.6520(4) 0.6334(3) 0.0307(8) Uani 1 1 d U
H11 H 0.9423 0.7235 0.6475 0.037 Uiso 1 1 calc R
C13 C 0.6663(4) 0.8276(3) 0.5848(3) 0.0207(7) Uani 1 1 d U
C10 C 0.9972(4) 0.5168(4) 0.6477(4) 0.0340(9) Uani 1 1 d U
H10 H 1.0914 0.4971 0.6724 0.041 Uiso 1 1 calc R
C2 C 0.4566(4) 0.2882(4) 0.6924(3) 0.0302(8) Uani 1 1 d U
H2 H 0.5031 0.3610 0.6585 0.036 Uiso 1 1 calc R
C23 C 0.7634(5) 0.1775(7) -0.1024(4) 0.0535(12) Uani 1 1 d U
H23A H 0.7601 0.2659 -0.1608 0.080 Uiso 1 1 calc R
H23B H 0.6685 0.1622 -0.0901 0.080 Uiso 1 1 calc R
H23C H 0.8241 0.0986 -0.1222 0.080 Uiso 1 1 calc R
C15 C 0.7107(4) 0.2683(4) 0.2924(3) 0.0302(8) Uani 1 1 d U
H15 H 0.6255 0.3345 0.2957 0.036 Uiso 1 1 calc R
C7 C 0.7156(4) 0.5751(3) 0.5743(3) 0.0217(7) Uani 1 1 d U
H7 H 0.6213 0.5948 0.5497 0.026 Uiso 1 1 calc R
C5 C 0.2908(4) 0.2005(4) 0.8270(3) 0.0285(8) Uani 1 1 d U
O10 O 1.3678(4) 0.2566(6) 0.0115(3) 0.0743(15) Uani 1 1 d .
C22 C 1.0518(4) 0.1953(5) -0.0903(3) 0.0332(8) Uani 1 1 d U
H22 H 1.0222 0.1812 -0.1531 0.040 Uiso 1 1 calc R

loop_
_atom_site_aniso_label
_atom_site_aniso_U_11
_atom_site_aniso_U_22
_atom_site_aniso_U_33
_atom_site_aniso_U_23
_atom_site_aniso_U_13
_atom_site_aniso_U_12
C1 0.051(2) 0.042(2) 0.041(2) -0.0286(18) 0.0268(19) -0.0283(19)
C6 0.034(2) 0.051(2) 0.0270(19) -0.0220(17) 0.0194(16) -0.0191(17)
Zn1 0.0248(3) 0.0196(3) 0.0211(3) -0.01103(18) 0.01030(17) -0.00998(18)
O1 0.0251(12) 0.0259(12) 0.0325(14) -0.0170(11) 0.0063(11) -0.0086(10)
O2 0.0437(16) 0.0202(13) 0.0450(17) -0.0117(12) -0.0008(13) -0.0111(12)
O3 0.0319(15) 0.085(2) 0.0318(16) -0.0297(16) 0.0139(12) -0.0281(15)
O8 0.0254(13) 0.0263(13) 0.0301(14) -0.0123(11) 0.0039(10) -0.0043(10)
O9 0.0294(13) 0.0227(12) 0.0369(15) -0.0130(11) 0.0045(11) -0.0103(10)
N1 0.0215(14) 0.0282(15) 0.0196(14) -0.0104(12) 0.0099(11) -0.0074(12)
N2 0.0287(16) 0.0329(16) 0.0227(15) -0.0155(13) 0.0142(12) -0.0118(13)
C4 0.044(2) 0.0313(19) 0.036(2) -0.0205(16) 0.0209(18) -0.0126(17)
C3 0.053(2) 0.046(2) 0.043(2) -0.0268(19) 0.030(2) -0.033(2)
C16 0.0350(19) 0.0332(18) 0.0228(17) -0.0070(15) 0.0106(15) -0.0063(15)
C17 0.0283(17) 0.0387(19) 0.0218(17) -0.0172(15) 0.0115(14) -0.0153(15)
C18 0.0249(17) 0.037(2) 0.0283(19) -0.0162(16) 0.0090(14) -0.0041(15)
C19 0.0302(18) 0.0275(17) 0.0235(17) -0.0108(14) 0.0072(14) -0.0095(14)
C20 0.0291(18) 0.046(2) 0.0238(17) -0.0186(15) 0.0137(14) -0.0143(15)
C26 0.038(2) 0.076(3) 0.0285(19) -0.0313(19) 0.0168(16) -0.027(2)
C24 0.032(2) 0.081(3) 0.035(2) -0.031(2) 0.0173(17) -0.029(2)
C21 0.0293(18) 0.047(2) 0.0250(18) -0.0167(16) 0.0132(14) -0.0152(16)
C25 0.055(3) 0.119(4) 0.057(3) -0.037(3) 0.004(2) -0.040(3)
C14 0.0255(16) 0.0197(15) 0.0277(17) -0.0133(13) 0.0118(13) -0.0071(13)
C8 0.0249(17) 0.0207(15) 0.0255(17) -0.0103(13) 0.0055(13) -0.0103(13)
C9 0.0294(18) 0.0199(16) 0.038(2) -0.0104(15) 0.0004(15) -0.0030(14)
C12 0.0292(17) 0.0198(15) 0.0214(16) -0.0082(13) 0.0050(13) -0.0107(13)
C11 0.0340(19) 0.0283(18) 0.037(2) -0.0154(16) 0.0032(16) -0.0137(15)
C13 0.0261(16) 0.0205(15) 0.0178(15) -0.0094(12) 0.0059(12) -0.0067(13)
C10 0.0268(18) 0.0318(19) 0.047(2) -0.0166(17) -0.0075(17) -0.0055(15)
C2 0.037(2) 0.0265(17) 0.032(2) -0.0142(15) 0.0199(16) -0.0150(15)
C23 0.042(2) 0.086(3) 0.039(2) -0.025(2) 0.0056(19) -0.022(2)
C15 0.0284(18) 0.0325(18) 0.0260(18) -0.0085(15) 0.0115(15) -0.0033(15)
C7 0.0232(16) 0.0200(15) 0.0234(16) -0.0084(13) 0.0032(13) -0.0064(12)
C5 0.0289(18) 0.040(2) 0.0227(17) -0.0167(15) 0.0133(14) -0.0138(15)
O10 0.047(2) 0.169(5) 0.047(2) -0.064(3) 0.0280(17) -0.065(3)
C22 0.0335(19) 0.053(2) 0.0224(17) -0.0200(16) 0.0128(15) -0.0194(17)

loop_
_atom_type_symbol
_atom_type_description
_atom_type_scat_dispersion_real
_atom_type_scat_dispersion_imag
_atom_type_scat_source
C C 0.0033 0.0016 'International Tables Vol C Tables 4.2.6.8 and 6.1.1.4'
H H 0.0000 0.0000 'International Tables Vol C Tables 4.2.6.8 and 6.1.1.4'
N N 0.0061 0.0033 'International Tables Vol C Tables 4.2.6.8 and 6.1.1.4'
O O 0.0106 0.0060 'International Tables Vol C Tables 4.2.6.8 and 6.1.1.4'
Zn Zn 0.2839 1.4301 'International Tables Vol C Tables 4.2.6.8 and 6.1.1.4'

loop_
_geom_angle_atom_site_label_1
_geom_angle_atom_site_label_2
_geom_angle_atom_site_label_3
_geom_angle
_geom_angle_site_symmetry_1
_geom_angle_site_symmetry_3
N2 C1 C3 123.7(4) . .
N2 C1 H1 118.1 . .
C3 C1 H1 118.1 . .
C24 C6 C22 119.0(3) . .
C24 C6 C5 121.3(3) . 1_654
C22 C6 C5 119.6(3) . 1_654
O9 Zn1 O8 104.93(10) 1_545 2_666
O9 Zn1 N2 100.08(11) 1_545 .
O8 Zn1 N2 89.92(11) 2_666 .
O9 Zn1 N1 91.48(11) 1_545 .
O8 Zn1 N1 82.90(11) 2_666 .
N2 Zn1 N1 167.67(12) . .
O9 Zn1 O1 151.67(10) 1_545 .
O8 Zn1 O1 102.09(10) 2_666 .
N2 Zn1 O1 88.24(10) . .
N1 Zn1 O1 83.51(10) . .
O9 Zn1 O2 92.96(10) 1_545 .
O8 Zn1 O2 161.06(11) 2_666 .
N2 Zn1 O2 93.08(12) . .
N1 Zn1 O2 90.58(11) . .
O1 Zn1 O2 59.36(10) . .
C14 O1 Zn1 89.8(2) . .
C14 O2 Zn1 89.1(2) . .
C21 O3 C23 118.3(3) . .
C13 O8 Zn1 148.8(2) . 2_666
C13 O9 Zn1 125.8(2) . 1_565
C15 N1 C19 117.8(3) . .
C15 N1 Zn1 118.8(2) . .
C19 N1 Zn1 123.2(2) . .
C1 N2 C2 116.7(3) . .
C1 N2 Zn1 120.5(3) . .
C2 N2 Zn1 122.9(2) . .
C2 C4 C5 120.6(3) . .
C2 C4 H4 119.7 . .
C5 C4 H4 119.7 . .
C1 C3 C5 119.9(4) . .
C1 C3 H3 120.1 . .
C5 C3 H3 120.1 . .
C15 C16 C17 117.9(3) . .
C15 C16 H16 121.1 . .
C17 C16 H16 121.1 . .
C18 C17 C16 117.9(3) . .
C18 C17 C20 119.6(3) . .
C16 C17 C20 122.5(3) . .
C17 C18 C19 120.1(3) . .
C17 C18 H18 120.0 . .
C19 C18 H18 120.0 . .
N1 C19 C18 122.7(3) . .
N1 C19 H19 118.7 . .
C18 C19 H19 118.7 . .
C26 C20 C21 119.4(3) . .
C26 C20 C17 119.6(3) . .
C21 C20 C17 120.8(3) . .
C20 C26 C24 120.7(4) . .
C20 C26 H26 119.7 . .
C24 C26 H26 119.7 . .
O10 C24 C6 116.9(4) . .
O10 C24 C26 122.7(4) . .
C6 C24 C26 120.3(4) . .
O3 C21 C22 124.8(3) . .
O3 C21 C20 115.7(3) . .
C22 C21 C20 119.5(3) . .
O10 C25 H25A 109.5 . .
O10 C25 H25B 109.5 . .
H25A C25 H25B 109.5 . .
O10 C25 H25C 109.5 . .
H25A C25 H25C 109.5 . .
H25B C25 H25C 109.5 . .
O1 C14 O2 121.5(3) . .
O1 C14 C8 120.0(3) . .
O2 C14 C8 118.5(3) . .
C9 C8 C7 120.0(3) . .
C9 C8 C14 122.2(3) . .
C7 C8 C14 117.8(3) . .
C8 C9 C10 120.2(3) . .
C8 C9 H9 119.9 . .
C10 C9 H9 119.9 . .
C7 C12 C11 120.1(3) . .
C7 C12 C13 119.2(3) . .
C11 C12 C13 120.7(3) . .
C10 C11 C12 120.1(3) . .
C10 C11 H11 120.0 . .
C12 C11 H11 120.0 . .
O8 C13 O9 125.0(3) . .
O8 C13 C12 117.8(3) . .
O9 C13 C12 117.1(3) . .
C11 C10 C9 120.1(3) . .
C11 C10 H10 119.9 . .
C9 C10 H10 119.9 . .
N2 C2 C4 122.8(3) . .
N2 C2 H2 118.6 . .
C4 C2 H2 118.6 . .
O3 C23 H23A 109.5 . .
O3 C23 H23B 109.5 . .
H23A C23 H23B 109.5 . .
O3 C23 H23C 109.5 . .
H23A C23 H23C 109.5 . .
H23B C23 H23C 109.5 . .
N1 C15 C16 123.7(3) . .
N1 C15 H15 118.2 . .
C16 C15 H15 118.2 . .
C12 C7 C8 119.5(3) . .
C12 C7 H7 120.3 . .
C8 C7 H7 120.3 . .
C4 C5 C3 116.2(3) . .
C4 C5 C6 123.0(4) . 1_456
C3 C5 C6 120.8(3) . 1_456
C24 O10 C25 119.4(4) . .
C21 C22 C6 120.8(3) . .
C21 C22 H22 119.6 . .
C6 C22 H22 119.6 . .

loop_
_geom_bond_atom_site_label_1
_geom_bond_atom_site_label_2
_geom_bond_distance
_geom_bond_site_symmetry_2
C1 N2 1.326(5) .
C1 C3 1.381(5) .
C1 H1 0.9300 .
C6 C24 1.382(6) .
C6 C22 1.395(5) .
C6 C5 1.482(5) 1_654
Zn1 O9 2.030(2) 1_545
Zn1 O8 2.085(3) 2_666
Zn1 N2 2.174(3) .
Zn1 N1 2.179(3) .
Zn1 O1 2.205(2) .
Zn1 O2 2.210(3) .
O1 C14 1.241(4) .
O2 C14 1.263(4) .
O3 C21 1.376(4) .
O3 C23 1.408(5) .
O8 C13 1.247(4) .
O8 Zn1 2.085(3) 2_666
O9 C13 1.258(4) .
O9 Zn1 2.030(2) 1_565
N1 C15 1.334(5) .
N1 C19 1.335(5) .
N2 C2 1.346(4) .
C4 C2 1.376(5) .
C4 C5 1.383(5) .
C4 H4 0.9300 .
C3 C5 1.387(5) .
C3 H3 0.9300 .
C16 C15 1.389(5) .
C16 C17 1.407(5) .
C16 H16 0.9300 .
C17 C18 1.376(5) .
C17 C20 1.490(5) .
C18 C19 1.380(5) .
C18 H18 0.9300 .
C19 H19 0.9300 .
C20 C26 1.377(5) .
C20 C21 1.403(5) .
C26 C24 1.392(5) .
C26 H26 0.9300 .
C24 O10 1.374(5) .
C21 C22 1.388(5) .
C25 O10 1.393(6) .
C25 H25A 0.9600 .
C25 H25B 0.9600 .
C25 H25C 0.9600 .
C14 C8 1.504(5) .
C8 C9 1.376(5) .
C8 C7 1.399(5) .
C9 C10 1.391(5) .
C9 H9 0.9300 .
C12 C7 1.394(4) .
C12 C11 1.384(5) .
C12 C13 1.517(5) .
C11 C10 1.382(5) .
C11 H11 0.9300 .
C10 H10 0.9300 .
C2 H2 0.9300 .
C23 H23A 0.9600 .
C23 H23B 0.9600 .
C23 H23C 0.9600 .
C15 H15 0.9300 .
C7 H7 0.9300 .
C5 C6 1.482(5) 1_456
C22 H22 0.9300 .

loop_
_geom_torsion_atom_site_label_1
_geom_torsion_atom_site_label_2
_geom_torsion_atom_site_label_3
_geom_torsion_atom_site_label_4
_geom_torsion
_geom_torsion_site_symmetry_1
_geom_torsion_site_symmetry_4
O9 Zn1 O1 C14 -16.1(3) 1_545 .
O8 Zn1 O1 C14 -178.41(19) 2_666 .
N2 Zn1 O1 C14 92.1(2) . .
N1 Zn1 O1 C14 -97.1(2) . .
O2 Zn1 O1 C14 -2.58(19) . .
O9 Zn1 O2 C14 176.1(2) 1_545 .
O8 Zn1 O2 C14 15.2(4) 2_666 .
N2 Zn1 O2 C14 -83.6(2) . .
N1 Zn1 O2 C14 84.6(2) . .
O1 Zn1 O2 C14 2.53(19) . .
O9 Zn1 N1 C15 160.4(3) 1_545 .
O8 Zn1 N1 C15 55.5(3) 2_666 .
N2 Zn1 N1 C15 0.7(7) . .
O1 Zn1 N1 C15 -47.6(3) . .
O2 Zn1 N1 C15 -106.6(3) . .
O9 Zn1 N1 C19 -24.6(3) 1_545 .
O8 Zn1 N1 C19 -129.5(3) 2_666 .
N2 Zn1 N1 C19 175.7(4) . .
O1 Zn1 N1 C19 127.4(3) . .
O2 Zn1 N1 C19 68.4(3) . .
C3 C1 N2 C2 -1.7(7) . .
C3 C1 N2 Zn1 179.4(4) . .
O9 Zn1 N2 C1 -38.6(3) 1_545 .
O8 Zn1 N2 C1 66.5(3) 2_666 .
N1 Zn1 N2 C1 120.7(5) . .
O1 Zn1 N2 C1 168.6(3) . .
O2 Zn1 N2 C1 -132.2(3) . .
O9 Zn1 N2 C2 142.5(3) 1_545 .
O8 Zn1 N2 C2 -112.3(3) 2_666 .
N1 Zn1 N2 C2 -58.1(6) . .
O1 Zn1 N2 C2 -10.2(3) . .
O2 Zn1 N2 C2 49.0(3) . .
N2 C1 C3 C5 -0.9(8) . .
C15 C16 C17 C18 0.9(6) . .
C15 C16 C17 C20 -178.1(3) . .
C16 C17 C18 C19 0.4(6) . .
C20 C17 C18 C19 179.3(3) . .
C15 N1 C19 C18 0.7(5) . .
Zn1 N1 C19 C18 -174.3(3) . .
C17 C18 C19 N1 -1.2(6) . .
C18 C17 C20 C26 -61.0(6) . .
C16 C17 C20 C26 117.9(5) . .
C18 C17 C20 C21 113.6(5) . .
C16 C17 C20 C21 -67.5(5) . .
C21 C20 C26 C24 0.6(7) . .
C17 C20 C26 C24 175.3(4) . .
C22 C6 C24 O10 -178.0(5) . .
C5 C6 C24 O10 3.8(7) 1_654 .
C22 C6 C24 C26 5.9(7) . .
C5 C6 C24 C26 -172.3(5) 1_654 .
C20 C26 C24 O10 178.5(5) . .
C20 C26 C24 C6 -5.6(8) . .
C23 O3 C21 C22 -4.2(7) . .
C23 O3 C21 C20 178.1(4) . .
C26 C20 C21 O3 -178.1(4) . .
C17 C20 C21 O3 7.3(6) . .
C26 C20 C21 C22 4.0(6) . .
C17 C20 C21 C22 -170.6(4) . .
Zn1 O1 C14 O2 4.6(3) . .
Zn1 O1 C14 C8 -173.2(3) . .
Zn1 O2 C14 O1 -4.5(3) . .
Zn1 O2 C14 C8 173.2(3) . .
O1 C14 C8 C9 -156.5(3) . .
O2 C14 C8 C9 25.7(5) . .
O1 C14 C8 C7 23.6(5) . .
O2 C14 C8 C7 -154.2(3) . .
C7 C8 C9 C10 -1.3(6) . .
C14 C8 C9 C10 178.8(4) . .
C7 C12 C11 C10 -1.7(6) . .
C13 C12 C11 C10 178.5(4) . .
Zn1 O8 C13 O9 107.3(4) 2_666 .
Zn1 O8 C13 C12 -75.7(5) 2_666 .
Zn1 O9 C13 O8 -24.4(5) 1_565 .
Zn1 O9 C13 C12 158.7(2) 1_565 .
C7 C12 C13 O8 12.4(5) . .
C11 C12 C13 O8 -167.8(3) . .
C7 C12 C13 O9 -170.4(3) . .
C11 C12 C13 O9 9.4(5) . .
C12 C11 C10 C9 1.0(6) . .
C8 C9 C10 C11 0.5(6) . .
C1 N2 C2 C4 2.5(6) . .
Zn1 N2 C2 C4 -178.6(3) . .
C5 C4 C2 N2 -0.7(7) . .
C19 N1 C15 C16 0.6(6) . .
Zn1 N1 C15 C16 175.9(3) . .
C17 C16 C15 N1 -1.4(6) . .
C11 C12 C7 C8 0.9(5) . .
C13 C12 C7 C8 -179.3(3) . .
C9 C8 C7 C12 0.6(5) . .
C14 C8 C7 C12 -179.5(3) . .
C2 C4 C5 C3 -1.9(6) . .
C2 C4 C5 C6 179.4(4) . 1_456
C1 C3 C5 C4 2.7(7) . .
C1 C3 C5 C6 -178.7(4) . 1_456
C6 C24 O10 C25 174.9(6) . .
C26 C24 O10 C25 -9.1(9) . .
O3 C21 C22 C6 178.6(4) . .
C20 C21 C22 C6 -3.7(6) . .
C24 C6 C22 C21 -1.2(7) . .
C5 C6 C22 C21 177.0(4) 1_654 .
